data_2207395
loop_
_publ_author_name
'Cui, Ze-Ping'
'Liu, Jian-Chao'
'He, Hong-Wu'

_publ_section_title
8-Butylamino-1,2,5-trimethyl-7-<i>p</i>-tolyl-3-thia-4,7,9-triazacyclopenta[<i>a</i>]naphthalen-6(7<i>H</i>)-one
_journal_coeditor_code WW6427
_journal_issue 11
_journal_name_full 'Acta Crystallographica Section E'
_journal_page_first o3642
_journal_page_last o3644
_journal_paper_doi 10.1107/S1600536805031193
_journal_volume 61
_journal_year 2005
_chemical_formula_iupac 'C23 H26 N4 O S'
_chemical_formula_moiety 'C23 H26 N4 O S'
_chemical_formula_sum 'C23 H26 N4 O S'
_chemical_formula_weight 406.54
_chemical_name_systematic
;
8-Butylamino-1,2,5-trimethyl-7-p-tolyl-3-thia-4,7,9-
triazacyclopenta[a]naphthalen-6(7H)-one
;
_space_group_IT_number 15
_symmetry_cell_setting monoclinic
_symmetry_space_group_name_Hall '-C 2yc'
_symmetry_space_group_name_H-M 'C 1 2/c 1'
_atom_sites_solution_hydrogens geom
_atom_sites_solution_primary direct
_atom_sites_solution_secondary difmap
_cell_angle_alpha 90.00
_cell_angle_beta 109.746(2)
_cell_angle_gamma 90.00
_cell_formula_units_Z 8
_cell_length_a 21.5659(19)
_cell_length_b 9.0711(8)
_cell_length_c 22.646(2)
_cell_measurement_reflns_used 2860
_cell_measurement_temperature 292(2)
_cell_measurement_theta_max 25.85
_cell_measurement_theta_min 2.26
_cell_volume 4169.7(6)
_computing_cell_refinement SMART
_computing_data_collection 'SMART (Bruker, 2000)'
_computing_data_reduction 'SAINT (Bruker, 2000)'
_computing_molecular_graphics 'SHELXTL (Bruker, 1997)'
_computing_publication_material SHELXTL
_computing_structure_refinement 'SHELXL97 (Sheldrick, 1997)'
_computing_structure_solution 'SHELXS97 (Sheldrick, 1997)'
_diffrn_ambient_temperature 292(2)
_diffrn_measured_fraction_theta_full 0.998
_diffrn_measured_fraction_theta_max 0.998
_diffrn_measurement_device_type 'Bruker SMART CCD area-detector'
_diffrn_measurement_method '\f and \w'
_diffrn_radiation_monochromator graphite
_diffrn_radiation_source 'fine-focus sealed tube'
_diffrn_radiation_type MoK\a
_diffrn_radiation_wavelength 0.71073
_diffrn_reflns_av_R_equivalents 0.0310
_diffrn_reflns_av_sigmaI/netI 0.0414
_diffrn_reflns_limit_h_max 25
_diffrn_reflns_limit_h_min -27
_diffrn_reflns_limit_k_max 11
_diffrn_reflns_limit_k_min -11
_diffrn_reflns_limit_l_max 26
_diffrn_reflns_limit_l_min -28
_diffrn_reflns_number 11954
_diffrn_reflns_theta_full 27.00
_diffrn_reflns_theta_max 27.00
_diffrn_reflns_theta_min 1.91
_diffrn_standards_decay_% 0
_diffrn_standards_interval_count 0
_diffrn_standards_interval_time 0
_diffrn_standards_number 0
_exptl_absorpt_coefficient_mu 0.177
_exptl_absorpt_correction_T_max 0.9654
_exptl_absorpt_correction_T_min 0.9488
_exptl_absorpt_correction_type multi-scan
_exptl_absorpt_process_details '(SADABS; Sheldrick, 1997)'
_exptl_crystal_colour colorless
_exptl_crystal_density_diffrn 1.295
_exptl_crystal_density_method 'not measured'
_exptl_crystal_description prism
_exptl_crystal_F_000 1728
_exptl_crystal_size_max 0.30
_exptl_crystal_size_mid 0.20
_exptl_crystal_size_min 0.10
_refine_diff_density_max 0.546
_refine_diff_density_min -0.288
_refine_ls_extinction_method none
_refine_ls_goodness_of_fit_ref 1.047
_refine_ls_hydrogen_treatment constr
_refine_ls_matrix_type full
_refine_ls_number_parameters 271
_refine_ls_number_reflns 4535
_refine_ls_number_restraints 1
_refine_ls_restrained_S_all 1.047
_refine_ls_R_factor_all 0.0718
_refine_ls_R_factor_gt 0.0555
_refine_ls_shift/su_max 0.003
_refine_ls_shift/su_mean 0.000
_refine_ls_structure_factor_coef Fsqd
_refine_ls_weighting_details 'calc w = 1/[\s^2^(Fo^2^)+(0.0773P)^2^+3.0234P] where P = (Fo^2^+2Fc^2^)/3'
_refine_ls_weighting_scheme calc
_refine_ls_wR_factor_gt 0.1481
_refine_ls_wR_factor_ref 0.1589
_reflns_number_gt 3493
_reflns_number_total 4535
_reflns_threshold_expression I>2\s(I)
_cod_data_source_file ww6427.cif
_cod_data_source_block I
_cod_original_sg_symbol_H-M ' C 2/c'
_cod_database_code 2207395
_cod_database_fobs_code 2207395

loop_
_symmetry_equiv_pos_as_xyz
'x, y, z'
'-x, y, -z+1/2'
'x+1/2, y+1/2, z'
'-x+1/2, y+1/2, -z+1/2'
'-x, -y, -z'
'x, -y, z-1/2'
'-x+1/2, -y+1/2, -z'
'x+1/2, -y+1/2, z-1/2'

loop_
_atom_site_label
_atom_site_fract_x
_atom_site_fract_y
_atom_site_fract_z
_atom_site_U_iso_or_equiv
_atom_site_adp_type
_atom_site_calc_flag
_atom_site_refinement_flags
_atom_site_occupancy
_atom_site_type_symbol
C1 0.43187(13) 0.6503(3) 1.02993(12) 0.0542(7) Uani d . 1 C
H1A 0.4630 0.6104 1.0676 0.081 Uiso calc R 1 H
H1B 0.4550 0.6965 1.0054 0.081 Uiso calc R 1 H
H1C 0.4047 0.5723 1.0061 0.081 Uiso calc R 1 H
C2 0.38956(11) 0.7618(2) 1.04674(10) 0.0381(5) Uani d . 1 C
C3 0.39781(12) 0.8035(3) 1.10646(10) 0.0434(5) Uani d . 1 C
C4 0.44872(14) 0.7543(3) 1.16677(12) 0.0601(7) Uani d . 1 C
H4A 0.4853 0.7110 1.1580 0.090 Uiso calc R 1 H
H4B 0.4297 0.6829 1.1869 0.090 Uiso calc R 1 H
H4C 0.4637 0.8378 1.1940 0.090 Uiso calc R 1 H
C5 0.33439(10) 0.8371(2) 1.00170(9) 0.0337(5) Uani d . 1 C
C6 0.30230(11) 0.9321(2) 1.03013(9) 0.0358(5) Uani d . 1 C
C7 0.22537(11) 1.0126(2) 0.94020(10) 0.0362(5) Uani d . 1 C
C8 0.16766(12) 1.1117(3) 0.91054(12) 0.0505(6) Uani d . 1 C
H8A 0.1613 1.1753 0.9419 0.076 Uiso calc R 1 H
H8B 0.1288 1.0532 0.8921 0.076 Uiso calc R 1 H
H8C 0.1759 1.1703 0.8786 0.076 Uiso calc R 1 H
C9 0.25271(10) 0.9179(2) 0.90490(9) 0.0327(4) Uani d . 1 C
C10 0.30848(10) 0.8309(2) 0.93532(9) 0.0318(4) Uani d . 1 C
C11 0.22398(10) 0.9072(2) 0.83700(10) 0.0349(5) Uani d . 1 C
C12 0.31291(10) 0.7340(2) 0.84321(9) 0.0331(5) Uani d . 1 C
C13 0.40536(11) 0.5803(3) 0.83806(11) 0.0445(5) Uani d . 1 C
H13A 0.4001 0.4757 0.8289 0.053 Uiso calc R 1 H
H13B 0.4204 0.5924 0.8833 0.053 Uiso calc R 1 H
C14 0.45721(13) 0.6436(3) 0.81229(13) 0.0588(7) Uani d . 1 C
H14A 0.4976 0.5876 0.8301 0.071 Uiso calc R 1 H
H14B 0.4420 0.6278 0.7673 0.071 Uiso calc R 1 H
C15 0.47327(16) 0.8042(4) 0.82456(14) 0.0678(8) Uani d . 1 C
H15A 0.4336 0.8615 0.8051 0.081 Uiso calc R 1 H
H15B 0.5051 0.8321 0.8049 0.081 Uiso calc R 1 H
C16 0.50074(16) 0.8432(4) 0.89347(15) 0.0763(9) Uani d . 1 C
H16A 0.4683 0.8229 0.9128 0.114 Uiso calc R 1 H
H16B 0.5119 0.9460 0.8980 0.114 Uiso calc R 1 H
H16C 0.5395 0.7854 0.9134 0.114 Uiso calc R 1 H
C17 0.22167(10) 0.7745(2) 0.74283(9) 0.0341(5) Uani d . 1 C
C18 0.24158(11) 0.8409(3) 0.69741(10) 0.0417(5) Uani d . 1 C
H18 0.2778 0.9036 0.7090 0.050 Uiso calc R 1 H
C19 0.20768(12) 0.8143(3) 0.63481(10) 0.0448(6) Uani d . 1 C
H19 0.2213 0.8599 0.6045 0.054 Uiso calc R 1 H
C20 0.15394(11) 0.7214(3) 0.61641(10) 0.0408(5) Uani d . 1 C
C21 0.11561(14) 0.6965(3) 0.54821(11) 0.0588(7) Uani d . 1 C
H21A 0.0890 0.7815 0.5315 0.088 Uiso calc R 1 H
H21B 0.0878 0.6117 0.5439 0.088 Uiso calc R 1 H
H21C 0.1456 0.6803 0.5257 0.088 Uiso calc R 1 H
C22 0.13533(12) 0.6537(3) 0.66287(11) 0.0438(5) Uani d . 1 C
H22 0.0997 0.5891 0.6515 0.053 Uiso calc R 1 H
C23 0.16857(11) 0.6803(3) 0.72549(10) 0.0399(5) Uani d . 1 C
H23 0.1552 0.6348 0.7559 0.048 Uiso calc R 1 H
N1 0.25017(10) 1.0192(2) 1.00233(8) 0.0400(4) Uani d . 1 N
N2 0.33932(8) 0.7445(2) 0.90405(8) 0.0358(4) Uani d . 1 N
N3 0.25455(8) 0.8046(2) 0.80897(8) 0.0350(4) Uani d . 1 N
N4 0.34204(9) 0.6540(2) 0.81042(9) 0.0415(5) Uani d D 1 N
O1 0.17635(8) 0.97510(19) 0.80295(7) 0.0490(4) Uani d . 1 O
S1 0.33987(3) 0.93270(7) 1.11094(3) 0.0469(2) Uani d . 1 S
H4 0.3226(11) 0.639(3) 0.7695(5) 0.050(7) Uiso d D 1 H

loop_
_atom_site_aniso_label
_atom_site_aniso_U_11
_atom_site_aniso_U_22
_atom_site_aniso_U_33
_atom_site_aniso_U_12
_atom_site_aniso_U_13
_atom_site_aniso_U_23
C1 0.0543(15) 0.0677(17) 0.0394(13) 0.0197(13) 0.0140(11) 0.0105(12)
C2 0.0389(12) 0.0450(12) 0.0289(11) -0.0008(10) 0.0095(9) 0.0035(9)
C3 0.0457(13) 0.0514(13) 0.0286(11) -0.0015(11) 0.0066(10) 0.0039(10)
C4 0.0591(16) 0.0804(19) 0.0306(12) 0.0076(15) 0.0021(11) 0.0034(13)
C5 0.0352(11) 0.0366(11) 0.0289(11) -0.0035(9) 0.0103(9) 0.0011(8)
C6 0.0417(12) 0.0411(12) 0.0242(10) -0.0026(10) 0.0107(9) -0.0010(9)
C7 0.0398(12) 0.0392(11) 0.0308(11) 0.0016(9) 0.0135(9) 0.0012(9)
C8 0.0541(15) 0.0595(15) 0.0390(13) 0.0206(12) 0.0169(11) 0.0008(11)
C9 0.0363(11) 0.0361(11) 0.0262(10) 0.0010(9) 0.0112(8) 0.0017(8)
C10 0.0324(10) 0.0362(11) 0.0269(10) -0.0041(9) 0.0102(8) 0.0000(8)
C11 0.0363(11) 0.0406(11) 0.0286(10) 0.0031(9) 0.0122(9) 0.0029(9)
C12 0.0312(10) 0.0387(11) 0.0287(10) -0.0018(9) 0.0094(8) -0.0023(9)
C13 0.0435(13) 0.0442(13) 0.0431(13) 0.0089(10) 0.0112(10) -0.0055(10)
C14 0.0511(15) 0.0711(18) 0.0552(16) 0.0057(14) 0.0193(13) -0.0089(14)
C15 0.0674(19) 0.078(2) 0.0573(18) -0.0029(16) 0.0210(15) 0.0085(15)
C16 0.071(2) 0.084(2) 0.065(2) -0.0075(17) 0.0119(16) -0.0075(17)
C17 0.0371(11) 0.0411(11) 0.0227(10) 0.0025(9) 0.0082(8) -0.0010(8)
C18 0.0417(12) 0.0502(13) 0.0344(12) -0.0059(10) 0.0145(10) -0.0004(10)
C19 0.0539(14) 0.0558(14) 0.0287(11) 0.0019(11) 0.0191(10) 0.0043(10)
C20 0.0460(13) 0.0460(13) 0.0259(11) 0.0097(10) 0.0064(9) -0.0014(9)
C21 0.0626(17) 0.0730(18) 0.0301(13) 0.0091(14) 0.0018(11) -0.0038(12)
C22 0.0425(13) 0.0462(13) 0.0373(12) -0.0055(10) 0.0065(10) -0.0015(10)
C23 0.0438(12) 0.0449(12) 0.0315(11) -0.0018(10) 0.0132(9) 0.0048(9)
N1 0.0469(11) 0.0451(10) 0.0293(9) 0.0055(9) 0.0146(8) -0.0009(8)
N2 0.0354(9) 0.0433(10) 0.0268(9) 0.0052(8) 0.0081(7) -0.0010(7)
N3 0.0346(9) 0.0444(10) 0.0236(8) 0.0027(8) 0.0068(7) -0.0008(7)
N4 0.0374(10) 0.0550(12) 0.0280(10) 0.0071(9) 0.0058(8) -0.0092(9)
O1 0.0511(10) 0.0630(11) 0.0287(8) 0.0217(8) 0.0079(7) 0.0060(7)
S1 0.0572(4) 0.0575(4) 0.0239(3) 0.0040(3) 0.0109(2) -0.0026(2)

loop_
_atom_type_symbol
_atom_type_description
_atom_type_scat_dispersion_real
_atom_type_scat_dispersion_imag
_atom_type_scat_source
C C 0.0033 0.0016 'International Tables Vol C Tables 4.2.6.8 and 6.1.1.4'
H H 0.0000 0.0000 'International Tables Vol C Tables 4.2.6.8 and 6.1.1.4'
N N 0.0061 0.0033 'International Tables Vol C Tables 4.2.6.8 and 6.1.1.4'
O O 0.0106 0.0060 'International Tables Vol C Tables 4.2.6.8 and 6.1.1.4'
S S 0.1246 0.1234 'International Tables Vol C Tables 4.2.6.8 and 6.1.1.4'

loop_
_geom_angle_atom_site_label_1
_geom_angle_atom_site_label_2
_geom_angle_atom_site_label_3
_geom_angle
_geom_angle_publ_flag
C2 C1 H1A 109.5 ?
C2 C1 H1B 109.5 ?
H1A C1 H1B 109.5 ?
C2 C1 H1C 109.5 ?
H1A C1 H1C 109.5 ?
H1B C1 H1C 109.5 ?
C3 C2 C5 111.7(2) ?
C3 C2 C1 123.8(2) ?
C5 C2 C1 124.47(19) ?
C2 C3 C4 129.3(2) ?
C2 C3 S1 113.00(17) ?
C4 C3 S1 117.73(18) ?
C3 C4 H4A 109.5 ?
C3 C4 H4B 109.5 ?
H4A C4 H4B 109.5 ?
C3 C4 H4C 109.5 ?
H4A C4 H4C 109.5 ?
H4B C4 H4C 109.5 ?
C6 C5 C10 115.84(19) ?
C6 C5 C2 112.60(18) ?
C10 C5 C2 131.55(19) ?
N1 C6 C5 127.98(19) ?
N1 C6 S1 120.76(16) ?
C5 C6 S1 111.23(16) ?
N1 C7 C9 121.69(19) ?
N1 C7 C8 115.13(19) ?
C9 C7 C8 123.18(19) ?
C7 C8 H8A 109.5 ?
C7 C8 H8B 109.5 ?
H8A C8 H8B 109.5 ?
C7 C8 H8C 109.5 ?
H8A C8 H8C 109.5 ?
H8B C8 H8C 109.5 ?
C10 C9 C7 120.59(18) ?
C10 C9 C11 117.91(18) ?
C7 C9 C11 121.51(18) ?
N2 C10 C9 123.46(18) ?
N2 C10 C5 119.02(18) ?
C9 C10 C5 117.51(18) ?
O1 C11 N3 118.03(19) ?
O1 C11 C9 126.92(19) ?
N3 C11 C9 115.04(18) ?
N2 C12 N4 120.44(19) ?
N2 C12 N3 123.03(18) ?
N4 C12 N3 116.52(18) ?
N4 C13 C14 111.2(2) ?
N4 C13 H13A 109.4 ?
C14 C13 H13A 109.4 ?
N4 C13 H13B 109.4 ?
C14 C13 H13B 109.4 ?
H13A C13 H13B 108.0 ?
C15 C14 C13 116.4(2) ?
C15 C14 H14A 108.2 ?
C13 C14 H14A 108.2 ?
C15 C14 H14B 108.2 ?
C13 C14 H14B 108.2 ?
H14A C14 H14B 107.4 ?
C14 C15 C16 113.8(3) ?
C14 C15 H15A 108.8 ?
C16 C15 H15A 108.8 ?
C14 C15 H15B 108.8 ?
C16 C15 H15B 108.8 ?
H15A C15 H15B 107.7 ?
C15 C16 H16A 109.5 ?
C15 C16 H16B 109.5 ?
H16A C16 H16B 109.5 ?
C15 C16 H16C 109.5 ?
H16A C16 H16C 109.5 ?
H16B C16 H16C 109.5 ?
C23 C17 C18 119.8(2) ?
C23 C17 N3 118.78(18) ?
C18 C17 N3 121.40(19) ?
C19 C18 C17 120.0(2) ?
C19 C18 H18 120.0 ?
C17 C18 H18 120.0 ?
C20 C19 C18 121.1(2) ?
C20 C19 H19 119.4 ?
C18 C19 H19 119.4 ?
C19 C20 C22 118.0(2) ?
C19 C20 C21 121.1(2) ?
C22 C20 C21 120.8(2) ?
C20 C21 H21A 109.5 ?
C20 C21 H21B 109.5 ?
H21A C21 H21B 109.5 ?
C20 C21 H21C 109.5 ?
H21A C21 H21C 109.5 ?
H21B C21 H21C 109.5 ?
C23 C22 C20 121.3(2) ?
C23 C22 H22 119.4 ?
C20 C22 H22 119.4 ?
C17 C23 C22 119.8(2) ?
C17 C23 H23 120.1 ?
C22 C23 H23 120.1 ?
C7 N1 C6 116.36(18) ?
C12 N2 C10 118.22(18) yes
C12 N3 C11 121.71(17) ?
C12 N3 C17 121.59(16) ?
C11 N3 C17 116.70(17) ?
C12 N4 C13 123.92(19) ?
C12 N4 H4 121.2(17) ?
C13 N4 H4 114.8(16) ?
C6 S1 C3 91.43(10) yes

loop_
_geom_bond_atom_site_label_1
_geom_bond_atom_site_label_2
_geom_bond_distance
_geom_bond_publ_flag
C1 C2 1.495(3) ?
C1 H1A 0.9600 ?
C1 H1B 0.9600 ?
C1 H1C 0.9600 ?
C2 C3 1.357(3) ?
C2 C5 1.450(3) ?
C3 C4 1.502(3) ?
C3 S1 1.741(2) yes
C4 H4A 0.9600 ?
C4 H4B 0.9600 ?
C4 H4C 0.9600 ?
C5 C6 1.392(3) ?
C5 C10 1.417(3) ?
C6 N1 1.344(3) ?
C6 S1 1.733(2) yes
C7 N1 1.327(3) ?
C7 C9 1.429(3) ?
C7 C8 1.498(3) ?
C8 H8A 0.9600 ?
C8 H8B 0.9600 ?
C8 H8C 0.9600 ?
C9 C10 1.409(3) ?
C9 C11 1.454(3) ?
C10 N2 1.370(3) ?
C11 O1 1.222(3) ?
C11 N3 1.410(3) ?
C12 N2 1.304(3) ?
C12 N4 1.337(3) ?
C12 N3 1.391(3) ?
C13 N4 1.458(3) ?
C13 C14 1.536(4) ?
C13 H13A 0.9700 ?
C13 H13B 0.9700 ?
C14 C15 1.502(4) ?
C14 H14A 0.9700 ?
C14 H14B 0.9700 ?
C15 C16 1.512(4) ?
C15 H15A 0.9700 ?
C15 H15B 0.9700 ?
C16 H16A 0.9600 ?
C16 H16B 0.9600 ?
C16 H16C 0.9600 ?
C17 C23 1.375(3) ?
C17 C18 1.380(3) ?
C17 N3 1.450(2) ?
C18 C19 1.379(3) ?
C18 H18 0.9300 ?
C19 C20 1.379(3) ?
C19 H19 0.9300 ?
C20 C22 1.389(3) ?
C20 C21 1.502(3) ?
C21 H21A 0.9600 ?
C21 H21B 0.9600 ?
C21 H21C 0.9600 ?
C22 C23 1.377(3) ?
C22 H22 0.9300 ?
C23 H23 0.9300 ?
N4 H4 0.889(10) ?

loop_
_geom_hbond_atom_site_label_D
_geom_hbond_atom_site_label_H
_geom_hbond_atom_site_label_A
_geom_hbond_site_symmetry_A
_geom_hbond_distance_DH
_geom_hbond_distance_HA
_geom_hbond_distance_DA
_geom_hbond_angle_DHA
_geom_hbond_publ_flag
N4 H4 O1 4_546 0.889(10) 2.219(18) 2.948(2) 139(2) yes
C13 H13B N2 . 0.97 2.40 2.814(3) 106 yes

loop_
_geom_torsion_atom_site_label_1
_geom_torsion_atom_site_label_2
_geom_torsion_atom_site_label_3
_geom_torsion_atom_site_label_4
_geom_torsion
_geom_torsion_publ_flag
C5 C2 C3 C4 -179.5(2) ?
C1 C2 C3 C4 1.3(4) ?
C5 C2 C3 S1 0.4(3) ?
C1 C2 C3 S1 -178.86(19) ?
C3 C2 C5 C6 -1.0(3) ?
C1 C2 C5 C6 178.2(2) ?
C3 C2 C5 C10 178.7(2) ?
C1 C2 C5 C10 -2.1(4) ?
C10 C5 C6 N1 -0.5(3) ?
C2 C5 C6 N1 179.2(2) ?
C10 C5 C6 S1 -178.57(15) yes
C2 C5 C6 S1 1.2(2) ?
N1 C7 C9 C10 -1.8(3) ?
C8 C7 C9 C10 177.8(2) ?
N1 C7 C9 C11 177.8(2) ?
C8 C7 C9 C11 -2.6(3) ?
C7 C9 C10 N2 -176.08(19) yes
C11 C9 C10 N2 4.3(3) ?
C7 C9 C10 C5 2.3(3) ?
C11 C9 C10 C5 -177.27(18) ?
C6 C5 C10 N2 177.23(19) ?
C2 C5 C10 N2 -2.4(3) ?
C6 C5 C10 C9 -1.2(3) ?
C2 C5 C10 C9 179.1(2) ?
C10 C9 C11 O1 -179.2(2) ?
C7 C9 C11 O1 1.3(3) ?
C10 C9 C11 N3 2.2(3) ?
C7 C9 C11 N3 -177.35(19) ?
N4 C13 C14 C15 61.2(3) ?
C13 C14 C15 C16 60.6(4) ?
C23 C17 C18 C19 0.9(3) ?
N3 C17 C18 C19 -177.5(2) ?
C17 C18 C19 C20 -0.3(4) ?
C18 C19 C20 C22 -0.7(3) ?
C18 C19 C20 C21 177.9(2) ?
C19 C20 C22 C23 1.2(3) ?
C21 C20 C22 C23 -177.4(2) ?
C18 C17 C23 C22 -0.4(3) ?
N3 C17 C23 C22 178.0(2) ?
C20 C22 C23 C17 -0.6(4) ?
C9 C7 N1 C6 0.0(3) ?
C8 C7 N1 C6 -179.5(2) ?
C5 C6 N1 C7 1.1(3) ?
S1 C6 N1 C7 179.03(16) ?
N4 C12 N2 C10 178.33(19) ?
N3 C12 N2 C10 -1.0(3) ?
C9 C10 N2 C12 -5.1(3) ?
C5 C10 N2 C12 176.51(19) ?
N2 C12 N3 C11 7.9(3) ?
N4 C12 N3 C11 -171.48(19) ?
N2 C12 N3 C17 -171.21(19) ?
N4 C12 N3 C17 9.4(3) ?
O1 C11 N3 C12 173.21(19) ?
C9 C11 N3 C12 -8.0(3) ?
O1 C11 N3 C17 -7.7(3) ?
C9 C11 N3 C17 171.09(18) ?
C23 C17 N3 C12 100.1(2) ?
C18 C17 N3 C12 -81.5(3) ?
C23 C17 N3 C11 -79.1(3) ?
C18 C17 N3 C11 99.4(2) ?
N2 C12 N4 C13 -3.3(3) ?
N3 C12 N4 C13 176.0(2) ?
C14 C13 N4 C12 -116.5(2) ?
N1 C6 S1 C3 -179.03(19) ?
C5 C6 S1 C3 -0.80(17) ?
C2 C3 S1 C6 0.24(19) ?
C4 C3 S1 C6 -179.9(2) ?

loop_
_cod_related_entry_id
_cod_related_entry_database
_cod_related_entry_code
1 ChemSpider 21126978
